data_2207775
loop_
_publ_author_name
'Schlueter, John A.'
'Funk, Russell J.'
'Geiser, Urs'

_publ_section_title
;
 5-Aminopyrimidine
;
_journal_coeditor_code FL6204
_journal_issue 1
_journal_name_full 'Acta Crystallographica Section E'
_journal_page_first o339
_journal_page_last o341
_journal_paper_doi 10.1107/S1600536805042236
_journal_volume 62
_journal_year 2006
_chemical_formula_iupac 'C4 H5 N3'
_chemical_formula_moiety 'C4 H5 N3'
_chemical_formula_sum 'C4 H5 N3'
_chemical_formula_weight 95.11
_chemical_name_common 5-aminopyrimidine
_chemical_name_systematic
;
5-Aminopyrimidine
;
_space_group_IT_number 15
_symmetry_cell_setting monoclinic
_symmetry_space_group_name_Hall '-C 2yc'
_symmetry_space_group_name_H-M 'C 1 2/c 1'
_atom_sites_solution_hydrogens geom
_atom_sites_solution_primary direct
_atom_sites_solution_secondary difmap
_cell_angle_alpha 90.00
_cell_angle_beta 118.596(5)
_cell_angle_gamma 90.00
_cell_formula_units_Z 4
_cell_length_a 7.5982(10)
_cell_length_b 10.1226(13)
_cell_length_c 6.8106(10)
_cell_measurement_reflns_used 1724
_cell_measurement_temperature 298(2)
_cell_measurement_theta_max 29.483
_cell_measurement_theta_min 3.407
_cell_volume 459.93(11)
_computing_cell_refinement 'SAINT (Bruker, 2001)'
_computing_data_collection 'SMART (Bruker, 1997)'
_computing_data_reduction SAINT
_computing_molecular_graphics SHELXTL
_computing_publication_material 'SHELXTL and PLATON (Spek, 2003)'
_computing_structure_refinement SHELXTL
_computing_structure_solution 'SHELXTL (Sheldrick, 2001)'
_diffrn_ambient_temperature 298(2)
_diffrn_measured_fraction_theta_full 0.989
_diffrn_measured_fraction_theta_max 0.989
_diffrn_measurement_device_type 'Siemens SMART CCD area-detector'
_diffrn_measurement_method \w
_diffrn_radiation_monochromator graphite
_diffrn_radiation_source 'fine-focus sealed tube'
_diffrn_radiation_type MoK\a
_diffrn_radiation_wavelength 0.71073
_diffrn_reflns_av_R_equivalents 0.0227
_diffrn_reflns_av_sigmaI/netI 0.0182
_diffrn_reflns_limit_h_max 10
_diffrn_reflns_limit_h_min -10
_diffrn_reflns_limit_k_max 13
_diffrn_reflns_limit_k_min -14
_diffrn_reflns_limit_l_max 9
_diffrn_reflns_limit_l_min -9
_diffrn_reflns_number 2534
_diffrn_reflns_theta_full 29.52
_diffrn_reflns_theta_max 29.52
_diffrn_reflns_theta_min 3.66
_diffrn_standards_decay_% 0
_diffrn_standards_number 0
_exptl_absorpt_coefficient_mu 0.094
_exptl_absorpt_correction_T_max 0.98703
_exptl_absorpt_correction_T_min 0.95560
_exptl_absorpt_correction_type integration
_exptl_absorpt_process_details 'XPREP in SHELXTL (Sheldrick, 2001)'
_exptl_crystal_colour colourless
_exptl_crystal_density_diffrn 1.374
_exptl_crystal_density_method 'not measured'
_exptl_crystal_description rod
_exptl_crystal_F_000 200
_exptl_crystal_size_max 0.50
_exptl_crystal_size_mid 0.22
_exptl_crystal_size_min 0.20
_refine_diff_density_max 0.306
_refine_diff_density_min -0.166
_refine_ls_extinction_method none
_refine_ls_goodness_of_fit_ref 1.119
_refine_ls_hydrogen_treatment mixed
_refine_ls_matrix_type full
_refine_ls_number_parameters 37
_refine_ls_number_reflns 641
_refine_ls_number_restraints 0
_refine_ls_restrained_S_all 1.119
_refine_ls_R_factor_all 0.0420
_refine_ls_R_factor_gt 0.0391
_refine_ls_shift/su_max 0.007
_refine_ls_shift/su_mean 0.003
_refine_ls_structure_factor_coef Fsqd
_refine_ls_weighting_details 'calc w = 1/[\s^2^(Fo^2^)+(0.0723P)^2^+0.0952P] where P=(Fo^2^+2Fc^2^)/3'
_refine_ls_weighting_scheme calc
_refine_ls_wR_factor_gt 0.1255
_refine_ls_wR_factor_ref 0.1298
_reflns_number_gt 584
_reflns_number_total 641
_reflns_threshold_expression I>2\s(I)
_cod_data_source_file fl6204.cif
_cod_data_source_block I
_cod_depositor_comments
;
The following automatic conversions were performed:
'_geom_bond_publ_flag' value 'Y' changed to 'y' according to
'/home/saulius/struct/CIF-dictionaries/cif_core.dic' dictionary named
'cif_core.dic' version 2.4.1 from 2010-06-29 (4
times).

'_geom_bond_publ_flag' value 'N' changed to 'n' according to
'/home/saulius/struct/CIF-dictionaries/cif_core.dic' dictionary named
'cif_core.dic' version 2.4.1 from 2010-06-29 (3
times).

'_geom_angle_publ_flag' value 'Y' changed to 'y' according to
'/home/saulius/struct/CIF-dictionaries/cif_core.dic' dictionary named
'cif_core.dic' version 2.4.1 from 2010-06-29 (6
times).

'_geom_angle_publ_flag' value 'N' changed to 'n' according to
'/home/saulius/struct/CIF-dictionaries/cif_core.dic' dictionary named
'cif_core.dic' version 2.4.1 from 2010-06-29 (4
times).

'_geom_torsion_publ_flag' value 'Y' changed to 'y' according to
'/home/saulius/struct/CIF-dictionaries/cif_core.dic' dictionary named
'cif_core.dic' version 2.4.1 from 2010-06-29 (4 times).

Automatic conversion script
Id: cif_fix_enum 1527 2010-12-29 10:47:43Z saulius 

The following automatic conversions were performed:

'_geom_bond_publ_flag' value 'Y' changed to 'y' according to
/home/saulius/struct/CIF-dictionaries/cif_core.dic dictionary named
'cif_core.dic' version 2.4.1 from 2010-06-29 (4
times).

'_geom_bond_publ_flag' value 'N' changed to 'n' according to
/home/saulius/struct/CIF-dictionaries/cif_core.dic dictionary named
'cif_core.dic' version 2.4.1 from 2010-06-29 (3
times).

'_geom_angle_publ_flag' value 'Y' changed to 'y' according
to /home/saulius/struct/CIF-dictionaries/cif_core.dic dictionary
named 'cif_core.dic' version 2.4.1 from 2010-06-29 (6
times).

'_geom_angle_publ_flag' value 'N' changed to 'n' according
to /home/saulius/struct/CIF-dictionaries/cif_core.dic dictionary
named 'cif_core.dic' version 2.4.1 from 2010-06-29 (4
times).

'_geom_torsion_publ_flag' value 'Y' changed to 'y' according
to /home/saulius/struct/CIF-dictionaries/cif_core.dic dictionary
named 'cif_core.dic' version 2.4.1 from 2010-06-29 (4 times).

Automatic conversion script
Id: cif_fix_values 1715 2011-07-08 13:25:40Z adriana 
;
_cod_original_sg_symbol_H-M 'C 2/c'
_cod_database_code 2207775
_cod_database_fobs_code 2207775

loop_
_symmetry_equiv_pos_as_xyz
'x, y, z'
'-x, y, -z+1/2'
'x+1/2, y+1/2, z'
'-x+1/2, y+1/2, -z+1/2'
'-x, -y, -z'
'x, -y, z-1/2'
'-x+1/2, -y+1/2, -z'
'x+1/2, -y+1/2, z-1/2'

loop_
_atom_site_label
_atom_site_fract_x
_atom_site_fract_y
_atom_site_fract_z
_atom_site_U_iso_or_equiv
_atom_site_adp_type
_atom_site_calc_flag
_atom_site_refinement_flags
_atom_site_occupancy
_atom_site_type_symbol
C1 0.0000 0.09944(15) 0.2500 0.0506(4) Uani d S 1 C
H1 0.0000 0.0076 0.2500 0.061 Uiso calc SR 1 H
C2 0.13485(13) 0.29012(10) 0.21038(17) 0.0392(3) Uani d . 1 C
H2 0.2278 0.3344 0.1824 0.047 Uiso calc R 1 H
C3 0.0000 0.36475(12) 0.2500 0.0340(3) Uani d S 1 C
N1 0.13606(12) 0.15911(9) 0.21087(16) 0.0469(3) Uani d . 1 N
N2 0.0000 0.49842(12) 0.2500 0.0491(4) Uani d S 1 N
H3 0.101(3) 0.539(2) 0.245(3) 0.074 Uiso d . 1 H

loop_
_atom_site_aniso_label
_atom_site_aniso_U_11
_atom_site_aniso_U_22
_atom_site_aniso_U_33
_atom_site_aniso_U_12
_atom_site_aniso_U_13
_atom_site_aniso_U_23
C1 0.0480(8) 0.0327(7) 0.0746(10) 0.000 0.0322(7) 0.000
C2 0.0355(5) 0.0380(5) 0.0500(6) 0.0009(3) 0.0253(4) 0.0007(3)
C3 0.0336(6) 0.0328(6) 0.0379(6) 0.000 0.0190(5) 0.000
N1 0.0418(5) 0.0384(5) 0.0653(6) 0.0052(3) 0.0297(4) -0.0017(4)
N2 0.0540(7) 0.0311(6) 0.0815(9) 0.000 0.0480(7) 0.000

loop_
_atom_type_symbol
_atom_type_description
_atom_type_scat_dispersion_real
_atom_type_scat_dispersion_imag
_atom_type_scat_source
C C 0.0033 0.0016 'International Tables Vol C Tables 4.2.6.8 and 6.1.1.4'
H H 0.0000 0.0000 'International Tables Vol C Tables 4.2.6.8 and 6.1.1.4'
N N 0.0061 0.0033 'International Tables Vol C Tables 4.2.6.8 and 6.1.1.4'

loop_
_geom_angle_atom_site_label_1
_geom_angle_atom_site_label_2
_geom_angle_atom_site_label_3
_geom_angle_site_symmetry_1
_geom_angle_site_symmetry_3
_geom_angle
_geom_angle_publ_flag
N1 C1 N1 . 2 125.97(14) y
N1 C1 H1 . . 117.0 n
N1 C1 H1 2 . 117.0 n
N1 C2 C3 . . 122.97(9) y
N1 C2 H2 . . 118.5 n
C3 C2 H2 . . 118.5 n
N2 C3 C2 . . 122.68(6) y
C2 C3 C2 . 2 114.65(12) y
C2 N1 C1 . . 116.72(9) y
C3 N2 H3 . . 117.7(12) y

loop_
_geom_bond_atom_site_label_1
_geom_bond_atom_site_label_2
_geom_bond_distance
_geom_bond_publ_flag
C1 N1 1.3298(11) y
C1 H1 0.9300 n
C2 N1 1.3262(14) y
C2 C3 1.3993(11) y
C2 H2 0.9300 n
C3 N2 1.3531(17) y
N2 H3 0.885(18) n

loop_
_geom_hbond_atom_site_label_D
_geom_hbond_atom_site_label_H
_geom_hbond_atom_site_label_A
_geom_hbond_site_symmetry_A
_geom_hbond_distance_DH
_geom_hbond_distance_HA
_geom_hbond_distance_DA
_geom_hbond_angle_DHA
N2 H3 N1 4 0.885(18) 2.232(19) 3.1078(11) 169.8(16)

loop_
_geom_torsion_atom_site_label_1
_geom_torsion_atom_site_label_2
_geom_torsion_atom_site_label_3
_geom_torsion_atom_site_label_4
_geom_torsion_site_symmetry_1
_geom_torsion_site_symmetry_4
_geom_torsion
_geom_torsion_publ_flag
N1 C2 C3 N2 . . 179.77(6) y
N1 C2 C3 C2 . 2 -0.23(6) y
C3 C2 N1 C1 . . 0.43(12) y
N1 C1 N1 C2 2 . -0.21(6) y

loop_
_cod_related_entry_id
_cod_related_entry_database
_cod_related_entry_code
1 ChemSpider 305343
